data_2202741
loop_
_publ_author_name
'Zhang, Baofeng'
'Chu, Sheng'
'Wang, Xiaoqing'
'Shen, Guangqiu'
'Wang, Ru-Ji'

_publ_section_title
;
 A new tetranuclear copper(II) complex bridged by dimethylglyoxime
;
_journal_issue 7
_journal_name_full 'Acta Crystallographica Section E'
_journal_page_first m504
_journal_page_last m506
_journal_paper_doi 10.1107/S1600536803013382
_journal_volume 59
_journal_year 2003
_chemical_formula_iupac
;
[Cu4 (C4 H6 N2 O2)2 (C4 H7 N2 O2)2 (C12 H8 N2)2 (H2 O)2]
[Cu4 (C4 H6 N2 O2)2 (C4 H7 N2 O2)2 (C12 H8 N2)2] (Cl1 O4)4, 2C1 H4 O1
;
_chemical_formula_moiety 'C40 H46 Cu4 N12 O10 2+, C40 H42 Cu4 N12 O8 2+, 2Cl1 O4 1-, 2C1 H4 O1'
_chemical_formula_sum 'C82 H96 Cl4 Cu8 N24 O36'
_chemical_formula_weight 2643.94
_chemical_name_systematic
;
diaquabis[dimethylglyoximato(2-)]bis[dimethylglyoximato(1-)]
bis(phenanthroline)tetracopper(II)
bis[dimethylglyoximato(2-)]bis[dimethylglyoximato(1-)]
bis(phenanthroline)tetracopper(II) tetraperchlorate methanol disolvate
;
_space_group_IT_number 2
_symmetry_cell_setting triclinic
_symmetry_space_group_name_Hall '-P 1'
_symmetry_space_group_name_H-M 'P -1'
_atom_sites_solution_hydrogens geom
_atom_sites_solution_primary direct
_atom_sites_solution_secondary difmap
_audit_creation_method SHELXL-97
_cell_angle_alpha 65.547(5)
_cell_angle_beta 70.265(5)
_cell_angle_gamma 67.182(4)
_cell_formula_units_Z 1
_cell_length_a 13.922(3)
_cell_length_b 14.841(4)
_cell_length_c 15.024(4)
_cell_measurement_reflns_used 995
_cell_measurement_temperature 293(2)
_cell_measurement_theta_max 24.35
_cell_measurement_theta_min 2.94
_cell_volume 2545.9(11)
_computing_cell_refinement SMART
_computing_data_collection 'SMART (Bruker, 1997)'
_computing_data_reduction SMART
_computing_molecular_graphics SHELXTL
_computing_publication_material SHELXTL
_computing_structure_refinement SHELXTL
_computing_structure_solution 'SHELXTL (Bruker, 1997)'
_diffrn_ambient_temperature 293(2)
_diffrn_detector_area_resol_mean '15\mm x 15\mm'
_diffrn_measured_fraction_theta_full 0.994
_diffrn_measured_fraction_theta_max 0.994
_diffrn_measurement_device_type 'Bruker SMART CCD'
_diffrn_measurement_method '\f and \w'
_diffrn_radiation_monochromator graphite
_diffrn_radiation_source 'fine-focus sealed tube'
_diffrn_radiation_type MoK\a
_diffrn_radiation_wavelength 0.71073
_diffrn_reflns_av_R_equivalents 0.0395
_diffrn_reflns_av_sigmaI/netI 0.0947
_diffrn_reflns_limit_h_max 16
_diffrn_reflns_limit_h_min -16
_diffrn_reflns_limit_k_max 17
_diffrn_reflns_limit_k_min -9
_diffrn_reflns_limit_l_max 17
_diffrn_reflns_limit_l_min -14
_diffrn_reflns_number 13013
_diffrn_reflns_theta_full 25.00
_diffrn_reflns_theta_max 25.00
_diffrn_reflns_theta_min 1.52
_diffrn_standards_decay_% 0
_diffrn_standards_number none
_exptl_absorpt_coefficient_mu 1.838
_exptl_absorpt_correction_T_max 0.929
_exptl_absorpt_correction_T_min 0.675
_exptl_absorpt_correction_type multi-scan
_exptl_absorpt_process_details '(SADABS; Bruker, 1999)'
_exptl_crystal_colour blue
_exptl_crystal_density_diffrn 1.725
_exptl_crystal_density_method 'not measured'
_exptl_crystal_description plate
_exptl_crystal_F_000 1344
_exptl_crystal_size_max 0.32
_exptl_crystal_size_mid 0.18
_exptl_crystal_size_min 0.04
_refine_diff_density_max 0.959
_refine_diff_density_min -0.830
_refine_ls_extinction_method none
_refine_ls_goodness_of_fit_ref 1.028
_refine_ls_hydrogen_treatment mixed
_refine_ls_matrix_type full
_refine_ls_number_parameters 749
_refine_ls_number_reflns 8911
_refine_ls_number_restraints 75
_refine_ls_restrained_S_all 1.046
_refine_ls_R_factor_all 0.1123
_refine_ls_R_factor_gt 0.0563
_refine_ls_shift/su_max 0.119
_refine_ls_shift/su_mean 0.005
_refine_ls_structure_factor_coef Fsqd
_refine_ls_weighting_details 'calc w = 1/[\s^2^(Fo^2^)+(0.0635P)^2^+4P] where P = (Fo^2^+2Fc^2^)/3'
_refine_ls_weighting_scheme calc
_refine_ls_wR_factor_gt 0.1328
_refine_ls_wR_factor_ref 0.1593
_reflns_number_gt 5441
_reflns_number_total 8911
_reflns_threshold_expression I>2\s(I)
_cod_data_source_file na6243.cif
_cod_data_source_block I
_cod_original_cell_volume 2545.8(11)
_cod_database_code 2202741
_cod_database_fobs_code 2202741

loop_
_symmetry_equiv_pos_as_xyz
'x, y, z'
'-x, -y, -z'

loop_
_atom_site_label
_atom_site_fract_x
_atom_site_fract_y
_atom_site_fract_z
_atom_site_U_iso_or_equiv
_atom_site_adp_type
_atom_site_calc_flag
_atom_site_refinement_flags
_atom_site_occupancy
_atom_site_disorder_assembly
_atom_site_disorder_group
_atom_site_type_symbol
Cu1 0.90976(7) 0.29065(6) 0.41740(7) 0.0336(2) Uani d . 1 . . Cu
Cu2 0.93123(6) 0.04220(6) 0.40554(6) 0.0301(2) Uani d . 1 . . Cu
Cu3 0.02055(7) 0.16507(6) 0.12227(7) 0.0357(2) Uani d . 1 . . Cu
Cu4 0.08391(7) -0.08279(6) 0.09348(7) 0.0342(2) Uani d . 1 . . Cu
O1 0.7940(4) 0.2476(4) 0.4260(4) 0.0416(13) Uani d . 1 . . O
O2 0.8460(4) -0.1315(3) 0.4541(4) 0.0457(14) Uani d . 1 . . O
H2A 0.9107 -0.1583 0.4447 0.069 Uiso calc R 1 . . H
O3 1.0297(4) 0.2095(3) 0.3465(4) 0.0367(12) Uani d . 1 . . O
O4 1.0502(4) -0.1741(3) 0.4187(4) 0.0365(12) Uani d . 1 . . O
O5 -0.0664(4) 0.0704(3) 0.1951(4) 0.0400(12) Uani d . 1 . . O
O6 0.0214(4) -0.2150(4) 0.0351(4) 0.0459(13) Uani d . 1 . . O
O7 0.1613(4) 0.0709(4) 0.1072(4) 0.0429(13) Uani d . 1 . . O
O8 0.2212(4) -0.2396(4) -0.0046(4) 0.0606(16) Uani d . 1 . . O
H8A 0.1610 -0.2426 0.0041 0.091 Uiso calc R 1 . . H
O9 0.1178(4) -0.2144(4) 0.2383(4) 0.0422(12) Uani d . 1 . . O
H109 0.0966 -0.2031 0.2938 0.051 Uiso d R 1 . . H
H209 0.1780 -0.2601 0.2389 0.051 Uiso d R 1 . . H
N1 0.7967(5) 0.4080(4) 0.4651(5) 0.0377(15) Uani d . 1 . . N
N2 1.0019(5) 0.3836(4) 0.3829(4) 0.0339(14) Uani d . 1 . . N
N3 0.8013(4) 0.1531(4) 0.4293(4) 0.0305(13) Uani d . 1 . . N
N4 0.8239(4) -0.0301(4) 0.4460(4) 0.0320(14) Uani d . 1 . . N
N5 1.0428(4) 0.1106(4) 0.3589(4) 0.0293(13) Uani d . 1 . . N
N6 1.0561(4) -0.0769(4) 0.3947(4) 0.0292(13) Uani d . 1 . . N
N7 -0.1075(5) 0.2799(4) 0.1586(4) 0.0346(14) Uani d . 1 . . N
N8 0.0964(5) 0.2738(4) 0.0890(4) 0.0361(14) Uani d . 1 . . N
N9 -0.0514(4) -0.0055(4) 0.1592(4) 0.0340(14) Uani d . 1 . . N
N10 -0.0119(5) -0.1430(4) 0.0808(4) 0.0368(14) Uani d . 1 . . N
N11 0.1847(5) -0.0111(4) 0.0790(4) 0.0359(14) Uani d . 1 . . N
N12 0.2150(5) -0.1601(5) 0.0222(5) 0.0408(15) Uani d . 1 . . N
C1 0.6950(6) 0.4187(6) 0.5079(6) 0.045(2) Uani d . 1 . . C
H1 0.6674 0.3654 0.5215 0.054 Uiso calc R 1 . . H
C2 0.6277(7) 0.5052(6) 0.5335(7) 0.054(2) Uani d . 1 . . C
H2 0.5571 0.5082 0.5658 0.065 Uiso calc R 1 . . H
C3 0.6647(7) 0.5854(6) 0.5113(7) 0.055(2) Uani d . 1 . . C
H3 0.6191 0.6447 0.5265 0.066 Uiso calc R 1 . . H
C4 0.7712(6) 0.5792(5) 0.4656(6) 0.0418(19) Uani d . 1 . . C
C5 0.8197(7) 0.6595(6) 0.4379(6) 0.052(2) Uani d . 1 . . C
H5 0.7787 0.7208 0.4514 0.062 Uiso calc R 1 . . H
C6 0.9240(7) 0.6474(6) 0.3925(6) 0.053(2) Uani d . 1 . . C
H6 0.9532 0.7008 0.3747 0.064 Uiso calc R 1 . . H
C7 0.9889(7) 0.5554(6) 0.3720(6) 0.0422(19) Uani d . 1 . . C
C8 1.0985(7) 0.5362(6) 0.3282(6) 0.052(2) Uani d . 1 . . C
H8 1.1319 0.5866 0.3101 0.063 Uiso calc R 1 . . H
C9 1.1558(7) 0.4449(6) 0.3124(6) 0.053(2) Uani d . 1 . . C
H9 1.2278 0.4327 0.2822 0.064 Uiso calc R 1 . . H
C10 1.1051(6) 0.3694(6) 0.3420(6) 0.0422(19) Uani d . 1 . . C
H10 1.1455 0.3060 0.3327 0.051 Uiso calc R 1 . . H
C11 0.9444(6) 0.4752(5) 0.3990(5) 0.0338(17) Uani d . 1 . . C
C12 0.8340(6) 0.4891(5) 0.4443(5) 0.0355(17) Uani d . 1 . . C
C13 0.6040(5) 0.2038(6) 0.4718(7) 0.051(2) Uani d . 1 . . C
H13A 0.6106 0.2681 0.4662 0.076 Uiso calc R 1 . . H
H13B 0.5664 0.1742 0.5380 0.076 Uiso calc R 1 . . H
H13C 0.5653 0.2160 0.4238 0.076 Uiso calc R 1 . . H
C14 0.7126(5) 0.1309(5) 0.4521(5) 0.0340(17) Uani d . 1 . . C
C15 0.7270(6) 0.0237(6) 0.4597(5) 0.0339(17) Uani d . 1 . . C
C16 0.6342(6) -0.0145(6) 0.4850(6) 0.052(2) Uani d . 1 . . C
H16A 0.6587 -0.0846 0.4852 0.077 Uiso calc R 1 . . H
H16B 0.5908 0.0281 0.4363 0.077 Uiso calc R 1 . . H
H16C 0.5929 -0.0118 0.5500 0.077 Uiso calc R 1 . . H
C17 1.2334(5) 0.0925(6) 0.2919(6) 0.0423(19) Uani d . 1 . . C
H17A 1.2206 0.1497 0.3129 0.063 Uiso calc R 1 . . H
H17B 1.2469 0.1145 0.2202 0.063 Uiso calc R 1 . . H
H17C 1.2940 0.0381 0.3149 0.063 Uiso calc R 1 . . H
C18 1.1377(5) 0.0536(5) 0.3349(5) 0.0293(16) Uani d . 1 . . C
C19 1.1451(5) -0.0550(5) 0.3527(5) 0.0298(16) Uani d . 1 . . C
C20 1.2478(5) -0.1301(5) 0.3268(5) 0.0387(18) Uani d . 1 . . C
H20A 1.2432 -0.1992 0.3649 0.058 Uiso calc R 1 . . H
H20B 1.3034 -0.1195 0.3420 0.058 Uiso calc R 1 . . H
H20C 1.2635 -0.1205 0.2567 0.058 Uiso calc R 1 . . H
C21 -0.2107(6) 0.2849(6) 0.1874(6) 0.0415(19) Uani d . 1 . . C
H21 -0.2312 0.2309 0.1904 0.050 Uiso calc R 1 . . H
C22 -0.2883(6) 0.3682(6) 0.2128(6) 0.052(2) Uani d . 1 . . C
H22 -0.3594 0.3685 0.2324 0.062 Uiso calc R 1 . . H
C23 -0.2631(7) 0.4498(6) 0.2097(6) 0.053(2) Uani d . 1 . . C
H23 -0.3156 0.5050 0.2278 0.063 Uiso calc R 1 . . H
C24 -0.1554(6) 0.4478(6) 0.1783(5) 0.0423(19) Uani d . 1 . . C
C25 -0.1182(7) 0.5310(6) 0.1679(6) 0.049(2) Uani d . 1 . . C
H25 -0.1671 0.5879 0.1856 0.059 Uiso calc R 1 . . H
C26 -0.0150(7) 0.5281(6) 0.1333(6) 0.051(2) Uani d . 1 . . C
H26 0.0066 0.5828 0.1270 0.061 Uiso calc R 1 . . H
C27 0.0619(6) 0.4412(6) 0.1058(5) 0.0399(19) Uani d . 1 . . C
C28 0.1720(7) 0.4322(7) 0.0672(6) 0.053(2) Uani d . 1 . . C
H28 0.1989 0.4838 0.0601 0.064 Uiso calc R 1 . . H
C29 0.2384(7) 0.3474(6) 0.0404(6) 0.051(2) Uani d . 1 . . C
H29 0.3106 0.3413 0.0146 0.061 Uiso calc R 1 . . H
C30 0.1980(6) 0.2699(6) 0.0515(6) 0.0428(19) Uani d . 1 . . C
H30 0.2443 0.2133 0.0318 0.051 Uiso calc R 1 . . H
C31 0.0295(6) 0.3577(5) 0.1150(5) 0.0355(17) Uani d . 1 . . C
C32 -0.0816(6) 0.3629(5) 0.1526(5) 0.0355(17) Uani d . 1 . . C
C33 -0.2397(6) 0.0005(6) 0.2298(6) 0.050(2) Uani d . 1 . . C
H33A -0.2551 -0.0523 0.2919 0.074 Uiso calc R 1 . . H
H33B -0.2902 0.0189 0.1902 0.074 Uiso calc R 1 . . H
H33C -0.2445 0.0603 0.2429 0.074 Uiso calc R 1 . . H
C34 -0.1309(5) -0.0385(5) 0.1748(5) 0.0315(16) Uani d . 1 . . C
C35 -0.1066(6) -0.1208(5) 0.1322(5) 0.0356(17) Uani d . 1 . . C
C36 -0.1857(6) -0.1754(6) 0.1508(6) 0.047(2) Uani d . 1 . . C
H36A -0.1676 -0.2039 0.0984 0.071 Uiso calc R 1 . . H
H36B -0.2558 -0.1272 0.1519 0.071 Uiso calc R 1 . . H
H36C -0.1844 -0.2300 0.2139 0.071 Uiso calc R 1 . . H
C37 0.3738(6) -0.0169(7) 0.0327(7) 0.060(2) Uani d . 1 . . C
H37A 0.3838 0.0352 -0.0314 0.090 Uiso calc R 1 . . H
H37B 0.4376 -0.0741 0.0377 0.090 Uiso calc R 1 . . H
H37C 0.3585 0.0117 0.0845 0.090 Uiso calc R 1 . . H
C38 0.2834(6) -0.0533(6) 0.0442(5) 0.0375(18) Uani d . 1 . . C
C39 0.3014(6) -0.1418(6) 0.0114(5) 0.0389(18) Uani d . 1 . . C
C40 0.4108(6) -0.2000(7) -0.0294(7) 0.067(3) Uani d . 1 . . C
H40A 0.4073 -0.2587 -0.0391 0.100 Uiso calc R 1 . . H
H40B 0.4557 -0.2232 0.0168 0.100 Uiso calc R 1 . . H
H40C 0.4396 -0.1556 -0.0923 0.100 Uiso calc R 1 . . H
Cl1 0.55640(18) 0.73500(19) 0.2435(2) 0.0645(6) Uani d . 1 . . Cl
O10 0.5809(13) 0.7447(10) 0.1473(8) 0.218(7) Uani d . 1 . . O
O11 0.5244(8) 0.8343(8) 0.2465(10) 0.176(5) Uani d . 1 . . O
O12 0.6515(7) 0.6780(7) 0.2703(9) 0.148(4) Uani d . 1 . . O
O13 0.4826(7) 0.6869(8) 0.3035(9) 0.168(5) Uani d . 1 . . O
Cl2 0.44088(18) 0.2445(2) 0.27446(18) 0.0660(6) Uani d D 1 . . Cl
O14 0.3791(6) 0.2490(6) 0.3703(4) 0.103(3) Uani d D 1 A . O
O15 0.3749(8) 0.2773(11) 0.2064(8) 0.083(5) Uani d PD 0.68(3) A 1 O
O16 0.5009(17) 0.3144(17) 0.2371(11) 0.246(17) Uani d PD 0.68(3) A 1 O
O17 0.5051(14) 0.1414(9) 0.2846(9) 0.172(16) Uani d PD 0.68(3) A 1 O
O15' 0.407(2) 0.3404(17) 0.1986(13) 0.16(3) Uani d PD 0.32(3) A 2 O
O16' 0.5519(7) 0.223(2) 0.2655(14) 0.070(10) Uani d PD 0.32(3) A 2 O
O17' 0.426(3) 0.165(3) 0.254(2) 0.23(4) Uani d PD 0.32(3) A 2 O
O18 0.3258(8) 0.6621(7) 0.2279(8) 0.070(3) Uani d PD 0.716(10) . . O
C41 0.3762(18) 0.5784(13) 0.1931(16) 0.28(3) Uani d PD 0.716(10) . . C
C42 0.371(3) 0.522(3) 0.101(3) 0.093(15) Uani d PD 0.284(10) . . C
O19 0.445(3) 0.511(2) 0.012(3) 0.169(19) Uani d PD 0.284(10) . . O

loop_
_atom_site_aniso_label
_atom_site_aniso_U_11
_atom_site_aniso_U_22
_atom_site_aniso_U_33
_atom_site_aniso_U_12
_atom_site_aniso_U_13
_atom_site_aniso_U_23
Cu1 0.0340(5) 0.0293(5) 0.0427(6) -0.0108(4) -0.0070(4) -0.0160(4)
Cu2 0.0232(4) 0.0291(5) 0.0399(5) -0.0095(4) -0.0043(4) -0.0131(4)
Cu3 0.0362(5) 0.0335(5) 0.0416(6) -0.0145(4) -0.0076(4) -0.0126(4)
Cu4 0.0300(5) 0.0377(5) 0.0400(5) -0.0134(4) -0.0047(4) -0.0162(4)
O1 0.031(3) 0.035(3) 0.068(4) -0.004(2) -0.013(3) -0.028(3)
O2 0.036(3) 0.031(3) 0.072(4) -0.011(2) -0.010(3) -0.019(3)
O3 0.036(3) 0.033(3) 0.045(3) -0.017(2) -0.003(2) -0.014(2)
O4 0.041(3) 0.021(2) 0.047(3) -0.011(2) -0.009(2) -0.010(2)
O5 0.039(3) 0.036(3) 0.047(3) -0.017(2) 0.004(2) -0.020(2)
O6 0.054(3) 0.047(3) 0.049(3) -0.019(3) -0.011(3) -0.024(3)
O7 0.036(3) 0.040(3) 0.064(4) -0.014(2) -0.013(3) -0.021(3)
O8 0.049(3) 0.077(4) 0.081(4) -0.016(3) -0.004(3) -0.059(4)
O9 0.048(3) 0.042(3) 0.039(3) -0.015(2) -0.006(2) -0.016(2)
N1 0.038(4) 0.026(3) 0.047(4) -0.006(3) -0.008(3) -0.013(3)
N2 0.036(4) 0.027(3) 0.044(4) -0.013(3) -0.009(3) -0.012(3)
N3 0.024(3) 0.029(3) 0.040(4) -0.007(3) -0.005(3) -0.015(3)
N4 0.028(3) 0.036(3) 0.039(4) -0.015(3) -0.006(3) -0.015(3)
N5 0.031(3) 0.030(3) 0.034(3) -0.016(3) -0.002(3) -0.015(3)
N6 0.029(3) 0.028(3) 0.030(3) -0.010(3) -0.002(3) -0.011(3)
N7 0.041(4) 0.036(3) 0.030(3) -0.015(3) -0.007(3) -0.011(3)
N8 0.040(4) 0.038(4) 0.036(4) -0.020(3) -0.007(3) -0.009(3)
N9 0.029(3) 0.031(3) 0.044(4) -0.010(3) -0.007(3) -0.013(3)
N10 0.040(4) 0.037(3) 0.040(4) -0.013(3) -0.011(3) -0.015(3)
N11 0.031(3) 0.038(3) 0.036(4) -0.013(3) -0.005(3) -0.008(3)
N12 0.038(4) 0.051(4) 0.043(4) -0.011(3) -0.006(3) -0.028(3)
C1 0.041(5) 0.042(5) 0.059(5) -0.015(4) -0.008(4) -0.022(4)
C2 0.041(5) 0.052(5) 0.066(6) -0.009(4) -0.004(4) -0.026(5)
C3 0.057(6) 0.036(5) 0.072(6) -0.001(4) -0.015(5) -0.027(4)
C4 0.048(5) 0.030(4) 0.046(5) -0.006(4) -0.011(4) -0.015(4)
C5 0.066(6) 0.030(4) 0.064(6) -0.007(4) -0.019(5) -0.022(4)
C6 0.066(6) 0.035(5) 0.067(6) -0.023(4) -0.006(5) -0.024(4)
C7 0.059(5) 0.036(4) 0.044(5) -0.019(4) -0.017(4) -0.014(4)
C8 0.058(6) 0.047(5) 0.063(6) -0.031(4) -0.005(5) -0.022(4)
C9 0.048(5) 0.053(5) 0.070(6) -0.027(4) -0.006(4) -0.024(5)
C10 0.045(5) 0.035(4) 0.053(5) -0.014(4) -0.010(4) -0.019(4)
C11 0.047(5) 0.027(4) 0.034(4) -0.010(3) -0.016(4) -0.011(3)
C12 0.045(5) 0.030(4) 0.036(4) -0.011(3) -0.014(4) -0.011(3)
C13 0.026(4) 0.060(5) 0.073(6) -0.006(4) -0.009(4) -0.035(5)
C14 0.029(4) 0.042(4) 0.038(4) -0.012(3) -0.006(3) -0.019(3)
C15 0.033(4) 0.045(4) 0.031(4) -0.019(4) -0.005(3) -0.012(3)
C16 0.033(4) 0.063(5) 0.071(6) -0.026(4) -0.004(4) -0.026(5)
C17 0.030(4) 0.051(5) 0.050(5) -0.019(4) -0.001(4) -0.019(4)
C18 0.029(4) 0.044(4) 0.025(4) -0.022(3) 0.000(3) -0.015(3)
C19 0.022(4) 0.037(4) 0.033(4) -0.011(3) -0.003(3) -0.013(3)
C20 0.030(4) 0.043(4) 0.042(5) -0.008(3) 0.000(3) -0.020(4)
C21 0.040(5) 0.047(5) 0.044(5) -0.018(4) -0.004(4) -0.020(4)
C22 0.034(4) 0.059(5) 0.063(6) -0.010(4) -0.003(4) -0.028(5)
C23 0.057(6) 0.046(5) 0.053(6) -0.012(4) -0.008(4) -0.019(4)
C24 0.055(5) 0.037(4) 0.034(4) -0.018(4) -0.002(4) -0.011(4)
C25 0.073(6) 0.038(5) 0.040(5) -0.013(4) -0.014(4) -0.018(4)
C26 0.071(6) 0.044(5) 0.052(5) -0.029(5) -0.013(5) -0.019(4)
C27 0.056(5) 0.036(4) 0.036(4) -0.023(4) -0.018(4) -0.005(3)
C28 0.071(6) 0.052(5) 0.052(5) -0.035(5) -0.018(5) -0.010(4)
C29 0.053(5) 0.056(5) 0.050(5) -0.034(4) -0.009(4) -0.010(4)
C30 0.045(5) 0.042(5) 0.042(5) -0.015(4) -0.013(4) -0.009(4)
C31 0.046(5) 0.036(4) 0.028(4) -0.016(4) -0.013(3) -0.005(3)
C32 0.049(5) 0.034(4) 0.030(4) -0.017(4) -0.018(4) -0.004(3)
C33 0.042(5) 0.063(5) 0.053(5) -0.020(4) 0.001(4) -0.031(4)
C34 0.033(4) 0.035(4) 0.024(4) -0.015(3) -0.010(3) 0.000(3)
C35 0.039(4) 0.040(4) 0.031(4) -0.018(4) -0.013(4) -0.003(3)
C36 0.051(5) 0.058(5) 0.046(5) -0.032(4) -0.004(4) -0.019(4)
C37 0.034(5) 0.061(6) 0.087(7) -0.018(4) -0.005(5) -0.029(5)
C38 0.031(4) 0.045(4) 0.035(4) -0.017(4) -0.006(3) -0.006(4)
C39 0.035(4) 0.055(5) 0.029(4) -0.008(4) -0.006(3) -0.020(4)
C40 0.042(5) 0.092(7) 0.075(7) -0.016(5) 0.002(5) -0.050(6)
Cl1 0.0422(13) 0.0677(15) 0.0727(17) -0.0141(12) 0.0025(12) -0.0259(13)
O10 0.34(2) 0.214(13) 0.088(8) -0.071(13) -0.044(10) -0.047(8)
O11 0.140(9) 0.112(8) 0.262(14) -0.037(7) 0.031(9) -0.106(9)
O12 0.078(6) 0.131(8) 0.227(12) -0.019(6) -0.041(7) -0.054(8)
O13 0.102(7) 0.160(9) 0.224(12) -0.084(7) 0.031(8) -0.054(8)
Cl2 0.0513(14) 0.0843(18) 0.0561(15) -0.0181(13) -0.0062(12) -0.0224(13)
O14 0.108(6) 0.111(6) 0.070(5) -0.013(5) 0.006(4) -0.046(4)
O15 0.071(7) 0.102(12) 0.085(9) -0.005(8) -0.041(7) -0.040(9)
O16 0.30(3) 0.36(4) 0.156(17) -0.30(3) -0.09(2) 0.06(2)
O17 0.159(19) 0.131(18) 0.070(9) 0.080(15) 0.002(11) -0.021(9)
O15' 0.15(4) 0.11(3) 0.13(3) -0.01(3) 0.01(3) -0.01(2)
O16' 0.054(14) 0.12(3) 0.050(15) -0.051(14) 0.001(11) -0.022(15)
O17' 0.26(7) 0.34(10) 0.24(6) -0.27(7) 0.10(5) -0.20(7)
O18 0.050(5) 0.070(7) 0.067(6) 0.026(5) -0.017(5) -0.036(5)
C41 0.19(3) 0.36(5) 0.21(3) -0.21(3) -0.13(3) 0.17(3)
C42 0.12(4) 0.09(3) 0.10(3) -0.08(3) 0.01(3) -0.04(3)
O19 0.14(3) 0.08(2) 0.23(4) -0.07(3) -0.05(4) 0.05(2)

loop_
_atom_type_symbol
_atom_type_description
_atom_type_scat_dispersion_real
_atom_type_scat_dispersion_imag
_atom_type_scat_source
C C 0.0033 0.0016 'International Tables Vol C Tables 4.2.6.8 and 6.1.1.4'
H H 0.0000 0.0000 'International Tables Vol C Tables 4.2.6.8 and 6.1.1.4'
N N 0.0061 0.0033 'International Tables Vol C Tables 4.2.6.8 and 6.1.1.4'
O O 0.0106 0.0060 'International Tables Vol C Tables 4.2.6.8 and 6.1.1.4'
Cl Cl 0.1484 0.1585 'International Tables Vol C Tables 4.2.6.8 and 6.1.1.4'
Cu Cu 0.3201 1.2651 'International Tables Vol C Tables 4.2.6.8 and 6.1.1.4'

loop_
_geom_angle_atom_site_label_1
_geom_angle_atom_site_label_2
_geom_angle_atom_site_label_3
_geom_angle_site_symmetry_1
_geom_angle_site_symmetry_3
_geom_angle
_geom_angle_publ_flag
O1 Cu1 O3 . . 103.55(19) yes
O1 Cu1 N2 . . 160.4(2) yes
O3 Cu1 N2 . . 86.7(2) yes
O1 Cu1 N1 . . 86.1(2) yes
O3 Cu1 N1 . . 165.0(2) yes
N2 Cu1 N1 . . 80.9(2) yes
O1 Cu1 O4 . 2_756 97.27(19) yes
O3 Cu1 O4 . 2_756 93.24(18) yes
N2 Cu1 O4 . 2_756 98.8(2) yes
N1 Cu1 O4 . 2_756 96.9(2) yes
N5 Cu2 N6 . . 81.2(2) yes
N5 Cu2 N3 . . 102.4(2) yes
N6 Cu2 N3 . . 174.5(2) yes
N5 Cu2 N4 . . 176.6(2) yes
N6 Cu2 N4 . . 96.4(2) yes
N3 Cu2 N4 . . 80.2(2) yes
O7 Cu3 O5 . . 101.6(2) yes
O7 Cu3 N7 . . 162.2(2) yes
O5 Cu3 N7 . . 88.5(2) yes
O7 Cu3 N8 . . 85.6(2) yes
O5 Cu3 N8 . . 161.3(2) yes
N7 Cu3 N8 . . 80.6(2) yes
O7 Cu3 O6 . 2 102.5(2) yes
O5 Cu3 O6 . 2 96.1(2) yes
N7 Cu3 O6 . 2 90.8(2) yes
N8 Cu3 O6 . 2 99.1(2) yes
N9 Cu4 N10 . . 81.4(2) yes
N9 Cu4 N12 . . 176.6(3) yes
N10 Cu4 N12 . . 95.8(2) yes
N9 Cu4 N11 . . 102.7(2) yes
N10 Cu4 N11 . . 169.4(2) yes
N12 Cu4 N11 . . 79.7(2) yes
N9 Cu4 O9 . . 94.3(2) yes
N10 Cu4 O9 . . 91.4(2) yes
N12 Cu4 O9 . . 87.7(2) yes
N11 Cu4 O9 . . 98.0(2) yes
N3 O1 Cu1 . . 125.3(4) no
N4 O2 H2A . . 109.5 no
N5 O3 Cu1 . . 123.7(4) no
N9 O5 Cu3 . . 118.3(4) no
N10 O6 Cu3 . 2 118.6(4) no
N11 O7 Cu3 . . 122.7(4) no
N12 O8 H8A . . 109.5 no
Cu4 O9 H109 . . 120.8 no
Cu4 O9 H209 . . 120.3 no
H109 O9 H209 . . 107.7 no
C1 N1 C12 . . 116.7(6) no
C1 N1 Cu1 . . 130.2(5) no
C12 N1 Cu1 . . 113.1(5) no
C10 N2 C11 . . 118.0(6) no
C10 N2 Cu1 . . 129.3(5) no
C11 N2 Cu1 . . 112.6(5) no
C14 N3 O1 . . 117.1(5) no
C14 N3 Cu2 . . 115.2(4) no
O1 N3 Cu2 . . 127.7(4) no
C15 N4 O2 . . 118.5(5) no
C15 N4 Cu2 . . 116.4(5) no
O2 N4 Cu2 . . 124.9(4) no
C18 N5 O3 . . 118.1(5) no
C18 N5 Cu2 . . 114.6(4) no
O3 N5 Cu2 . . 127.2(4) no
C19 N6 O4 . . 121.1(5) no
C19 N6 Cu2 . . 114.7(4) no
O4 N6 Cu2 . . 123.8(4) no
C21 N7 C32 . . 116.8(6) no
C21 N7 Cu3 . . 129.4(5) no
C32 N7 Cu3 . . 113.8(5) no
C30 N8 C31 . . 118.1(6) no
C30 N8 Cu3 . . 129.5(5) no
C31 N8 Cu3 . . 112.3(5) no
C34 N9 O5 . . 119.2(6) no
C34 N9 Cu4 . . 113.5(5) no
O5 N9 Cu4 . . 127.1(4) no
C35 N10 O6 . . 121.3(6) no
C35 N10 Cu4 . . 114.2(5) no
O6 N10 Cu4 . . 123.8(4) no
C38 N11 O7 . . 118.4(6) no
C38 N11 Cu4 . . 115.0(5) no
O7 N11 Cu4 . . 126.5(4) no
C39 N12 O8 . . 118.4(6) no
C39 N12 Cu4 . . 116.9(5) no
O8 N12 Cu4 . . 124.1(5) no
N1 C1 C2 . . 123.1(7) no
N1 C1 H1 . . 118.4 no
C2 C1 H1 . . 118.4 no
C3 C2 C1 . . 119.7(8) no
C3 C2 H2 . . 120.1 no
C1 C2 H2 . . 120.1 no
C2 C3 C4 . . 119.9(7) no
C2 C3 H3 . . 120.1 no
C4 C3 H3 . . 120.1 no
C12 C4 C3 . . 116.8(7) no
C12 C4 C5 . . 118.2(7) no
C3 C4 C5 . . 125.0(7) no
C6 C5 C4 . . 121.2(7) no
C6 C5 H5 . . 119.4 no
C4 C5 H5 . . 119.4 no
C5 C6 C7 . . 121.0(7) no
C5 C6 H6 . . 119.5 no
C7 C6 H6 . . 119.5 no
C11 C7 C6 . . 119.2(7) no
C11 C7 C8 . . 116.6(7) no
C6 C7 C8 . . 124.1(7) no
C9 C8 C7 . . 120.5(7) no
C9 C8 H8 . . 119.7 no
C7 C8 H8 . . 119.8 no
C8 C9 C10 . . 119.0(8) no
C8 C9 H9 . . 120.5 no
C10 C9 H9 . . 120.5 no
N2 C10 C9 . . 123.0(7) no
N2 C10 H10 . . 118.5 no
C9 C10 H10 . . 118.5 no
N2 C11 C7 . . 122.8(7) no
N2 C11 C12 . . 117.5(6) no
C7 C11 C12 . . 119.7(6) no
N1 C12 C4 . . 123.7(7) no
N1 C12 C11 . . 115.6(6) no
C4 C12 C11 . . 120.7(7) no
C14 C13 H13A . . 109.5 no
C14 C13 H13B . . 109.5 no
H13A C13 H13B . . 109.5 no
C14 C13 H13C . . 109.5 no
H13A C13 H13C . . 109.5 no
H13B C13 H13C . . 109.5 no
N3 C14 C15 . . 114.1(6) no
N3 C14 C13 . . 124.6(6) no
C15 C14 C13 . . 121.3(6) no
N4 C15 C16 . . 125.0(7) no
N4 C15 C14 . . 113.8(6) no
C16 C15 C14 . . 121.2(6) no
C15 C16 H16A . . 109.5 no
C15 C16 H16B . . 109.5 no
H16A C16 H16B . . 109.5 no
C15 C16 H16C . . 109.5 no
H16A C16 H16C . . 109.5 no
H16B C16 H16C . . 109.5 no
C18 C17 H17A . . 109.5 no
C18 C17 H17B . . 109.5 no
H17A C17 H17B . . 109.5 no
C18 C17 H17C . . 109.5 no
H17A C17 H17C . . 109.5 no
H17B C17 H17C . . 109.5 no
N5 C18 C19 . . 114.6(5) no
N5 C18 C17 . . 123.3(6) no
C19 C18 C17 . . 122.2(6) no
N6 C19 C20 . . 124.3(6) no
N6 C19 C18 . . 114.1(6) no
C20 C19 C18 . . 121.6(6) no
C19 C20 H20A . . 109.5 no
C19 C20 H20B . . 109.5 no
H20A C20 H20B . . 109.5 no
C19 C20 H20C . . 109.5 no
H20A C20 H20C . . 109.5 no
H20B C20 H20C . . 109.5 no
N7 C21 C22 . . 122.1(7) no
N7 C21 H21 . . 119.0 no
C22 C21 H21 . . 119.0 no
C23 C22 C21 . . 121.6(8) no
C23 C22 H22 . . 119.2 no
C21 C22 H22 . . 119.2 no
C22 C23 C24 . . 118.0(8) no
C22 C23 H23 . . 121.0 no
C24 C23 H23 . . 121.0 no
C32 C24 C23 . . 117.7(7) no
C32 C24 C25 . . 118.6(7) no
C23 C24 C25 . . 123.6(7) no
C26 C25 C24 . . 121.7(8) no
C26 C25 H25 . . 119.1 no
C24 C25 H25 . . 119.1 no
C25 C26 C27 . . 120.2(7) no
C25 C26 H26 . . 119.9 no
C27 C26 H26 . . 119.9 no
C31 C27 C28 . . 115.7(7) no
C31 C27 C26 . . 120.2(7) no
C28 C27 C26 . . 124.2(7) no
C29 C28 C27 . . 119.6(7) no
C29 C28 H28 . . 120.2 no
C27 C28 H28 . . 120.2 no
C28 C29 C30 . . 120.1(8) no
C28 C29 H29 . . 120.0 no
C30 C29 H29 . . 120.0 no
N8 C30 C29 . . 122.5(8) no
N8 C30 H30 . . 118.8 no
C29 C30 H30 . . 118.8 no
N8 C31 C27 . . 124.0(7) no
N8 C31 C32 . . 117.7(6) no
C27 C31 C32 . . 118.3(7) no
N7 C32 C24 . . 123.8(7) no
N7 C32 C31 . . 115.2(7) no
C24 C32 C31 . . 121.0(7) no
C34 C33 H33A . . 109.5 no
C34 C33 H33B . . 109.5 no
H33A C33 H33B . . 109.5 no
C34 C33 H33C . . 109.5 no
H33A C33 H33C . . 109.5 no
H33B C33 H33C . . 109.5 no
N9 C34 C33 . . 124.6(6) no
N9 C34 C35 . . 115.1(6) no
C33 C34 C35 . . 120.3(6) no
N10 C35 C34 . . 114.4(6) no
N10 C35 C36 . . 122.9(7) no
C34 C35 C36 . . 122.6(6) no
C35 C36 H36A . . 109.5 no
C35 C36 H36B . . 109.5 no
H36A C36 H36B . . 109.5 no
C35 C36 H36C . . 109.5 no
H36A C36 H36C . . 109.5 no
H36B C36 H36C . . 109.5 no
C38 C37 H37A . . 109.5 no
C38 C37 H37B . . 109.5 no
H37A C37 H37B . . 109.5 no
C38 C37 H37C . . 109.5 no
H37A C37 H37C . . 109.5 no
H37B C37 H37C . . 109.5 no
N11 C38 C37 . . 124.5(7) no
N11 C38 C39 . . 114.5(6) no
C37 C38 C39 . . 120.9(7) no
N12 C39 C40 . . 125.6(7) no
N12 C39 C38 . . 112.9(6) no
C40 C39 C38 . . 121.4(7) no
C39 C40 H40A . . 109.5 no
C39 C40 H40B . . 109.5 no
H40A C40 H40B . . 109.5 no
C39 C40 H40C . . 109.5 no
H40A C40 H40C . . 109.5 no
H40B C40 H40C . . 109.5 no
O10 Cl1 O13 . . 117.6(9) no
O10 Cl1 O12 . . 101.6(9) no
O13 Cl1 O12 . . 109.1(7) no
O10 Cl1 O11 . . 105.6(8) no
O13 Cl1 O11 . . 110.1(7) no
O12 Cl1 O11 . . 112.8(7) no
O16 Cl2 O17 . . 112.8(8) no
O16 Cl2 O15 . . 106.6(7) no
O17 Cl2 O15 . . 110.0(7) no
O16 Cl2 O14 . . 107.8(8) no
O17 Cl2 O14 . . 108.5(6) no
O15 Cl2 O14 . . 111.1(5) no
O16 Cl2 O16' . . 51.4(10) no
O17 Cl2 O16' . . 62.8(10) no
O15 Cl2 O16' . . 134.7(8) no
O14 Cl2 O16' . . 113.4(7) no
O16 Cl2 O17' . . 142.5(12) no
O17 Cl2 O17' . . 49.8(14) no
O15 Cl2 O17' . . 63.5(15) no
O14 Cl2 O17' . . 109.4(9) no
O16' Cl2 O17' . . 107.9(10) no
O16 Cl2 O15' . . 62.1(13) no
O17 Cl2 O15' . . 140.3(11) no
O15 Cl2 O15' . . 46.9(14) no
O14 Cl2 O15' . . 110.3(9) no
O16' Cl2 O15' . . 107.8(9) no
O17' Cl2 O15' . . 107.9(10) no
O18 C41 C42 . . 142(2) no
O19 C42 C41 . . 128(3) no
O19 O19 C42 2_665 . 131(5) no

loop_
_geom_bond_atom_site_label_1
_geom_bond_atom_site_label_2
_geom_bond_site_symmetry_2
_geom_bond_distance
_geom_bond_publ_flag
Cu1 O1 . 1.900(5) yes
Cu1 O3 . 1.917(5) yes
Cu1 N2 . 2.037(5) yes
Cu1 N1 . 2.042(6) yes
Cu1 O4 2_756 2.453(5) yes
Cu2 N5 . 1.957(5) yes
Cu2 N6 . 1.959(5) yes
Cu2 N3 . 1.962(5) yes
Cu2 N4 . 1.962(5) yes
Cu3 O7 . 1.919(5) yes
Cu3 O5 . 1.947(5) yes
Cu3 N7 . 2.033(6) yes
Cu3 N8 . 2.066(5) yes
Cu3 O6 2 2.372(5) yes
Cu4 N9 . 1.961(6) yes
Cu4 N10 . 1.963(6) yes
Cu4 N12 . 1.967(6) yes
Cu4 N11 . 1.977(6) yes
Cu4 O9 . 2.287(5) yes
O1 N3 . 1.348(6) no
O2 N4 . 1.374(7) no
O2 H2A . 0.8200 no
O3 N5 . 1.346(6) no
O4 N6 . 1.362(6) no
O5 N9 . 1.359(7) no
O6 N10 . 1.354(7) no
O6 Cu3 2 2.372(5) no
O7 N11 . 1.339(7) no
O8 N12 . 1.361(7) no
O8 H8A . 0.8200 no
O9 H109 . 0.8506 no
O9 H209 . 0.8498 no
N1 C1 . 1.318(9) no
N1 C12 . 1.371(8) no
N2 C10 . 1.328(9) no
N2 C11 . 1.359(8) no
N3 C14 . 1.298(8) no
N4 C15 . 1.270(8) no
N5 C18 . 1.287(8) no
N6 C19 . 1.286(8) no
N7 C21 . 1.335(9) no
N7 C32 . 1.374(8) no
N8 C30 . 1.321(9) no
N8 C31 . 1.352(9) no
N9 C34 . 1.293(8) no
N10 C35 . 1.277(9) no
N11 C38 . 1.293(9) no
N12 C39 . 1.276(9) no
C1 C2 . 1.381(10) no
C1 H1 . 0.9300 no
C2 C3 . 1.352(11) no
C2 H2 . 0.9300 no
C3 C4 . 1.392(11) no
C3 H3 . 0.9300 no
C4 C12 . 1.383(10) no
C4 C5 . 1.439(10) no
C5 C6 . 1.356(11) no
C5 H5 . 0.9300 no
C6 C7 . 1.407(10) no
C6 H6 . 0.9300 no
C7 C11 . 1.402(9) no
C7 C8 . 1.409(11) no
C8 C9 . 1.352(11) no
C8 H8 . 0.9300 no
C9 C10 . 1.393(10) no
C9 H9 . 0.9300 no
C10 H10 . 0.9300 no
C11 C12 . 1.426(10) no
C13 C14 . 1.497(9) no
C13 H13A . 0.9600 no
C13 H13B . 0.9600 no
C13 H13C . 0.9600 no
C14 C15 . 1.484(9) no
C15 C16 . 1.481(9) no
C16 H16A . 0.9600 no
C16 H16B . 0.9600 no
C16 H16C . 0.9600 no
C17 C18 . 1.492(9) no
C17 H17A . 0.9600 no
C17 H17B . 0.9600 no
C17 H17C . 0.9600 no
C18 C19 . 1.489(9) no
C19 C20 . 1.478(9) no
C20 H20A . 0.9600 no
C20 H20B . 0.9600 no
C20 H20C . 0.9600 no
C21 C22 . 1.384(10) no
C21 H21 . 0.9300 no
C22 C23 . 1.366(11) no
C22 H22 . 0.9300 no
C23 C24 . 1.404(11) no
C23 H23 . 0.9300 no
C24 C32 . 1.387(10) no
C24 C25 . 1.448(10) no
C25 C26 . 1.342(11) no
C25 H25 . 0.9300 no
C26 C27 . 1.432(11) no
C26 H26 . 0.9300 no
C27 C31 . 1.417(9) no
C27 C28 . 1.417(11) no
C28 C29 . 1.367(11) no
C28 H28 . 0.9300 no
C29 C30 . 1.396(10) no
C29 H29 . 0.9300 no
C30 H30 . 0.9300 no
C31 C32 . 1.438(10) no
C33 C34 . 1.478(9) no
C33 H33A . 0.9600 no
C33 H33B . 0.9600 no
C33 H33C . 0.9600 no
C34 C35 . 1.481(10) no
C35 C36 . 1.498(9) no
C36 H36A . 0.9600 no
C36 H36B . 0.9600 no
C36 H36C . 0.9600 no
C37 C38 . 1.486(10) no
C37 H37A . 0.9600 no
C37 H37B . 0.9600 no
C37 H37C . 0.9600 no
C38 C39 . 1.494(10) no
C39 C40 . 1.493(10) no
C40 H40A . 0.9600 no
C40 H40B . 0.9600 no
C40 H40C . 0.9600 no
Cl1 O10 . 1.326(11) no
Cl1 O13 . 1.338(8) no
Cl1 O12 . 1.357(9) no
Cl1 O11 . 1.379(9) no
Cl2 O16 . 1.402(8) no
Cl2 O17 . 1.414(8) no
Cl2 O15 . 1.415(7) no
Cl2 O14 . 1.419(6) no
Cl2 O16' . 1.422(8) no
Cl2 O17' . 1.430(9) no
Cl2 O15' . 1.432(9) no
O18 C41 . 1.387(11) no
C41 C42 . 1.93(4) no
C42 O19 . 1.405(10) no
O19 O19 2_665 1.38(6) no

loop_
_geom_hbond_atom_site_label_D
_geom_hbond_atom_site_label_H
_geom_hbond_atom_site_label_A
_geom_hbond_site_symmetry_A
_geom_hbond_distance_DH
_geom_hbond_distance_HA
_geom_hbond_distance_DA
_geom_hbond_angle_DHA
_geom_hbond_publ_flag
O2 H2A O4 . 0.82 1.79 2.575(7) 161 y
O8 H8A O6 . 0.82 1.76 2.549(7) 162 y
C13 H13A O1 . 0.96 2.34 2.762(9) 106 y
C16 H16A O2 . 0.96 2.35 2.775(9) 106 y
C17 H17A O3 . 0.96 2.40 2.742(9) 101 y
C33 H33C O5 . 0.96 2.38 2.795(9) 105 y
C40 H40A O8 . 0.96 2.39 2.794(10) 105 y
C22 H22 O16 1_455 0.93 2.35 3.198(15) 152 y
O9 H109 O4 1_455 0.85 1.94 2.788(7) 178 y
O9 H209 O18 1_545 0.85 1.92 2.754(10) 168 y
